data_7101351
loop_
_publ_author_name
A.Franken
P.Lei
T.D.McGrath
F.G.A.Stone

_publ_section_title
;
Carbonyl-metal fragment insertion into eight-vertex [closo-1-CB~7~H~8~]^-^.
Facile synthesis of ten-vertex metalladicarbollide complexes [2,2,2-(CO)~3~-
1-OH-closo-2,1,10-MC~2~B~7~H~8~]^n-^ {M= Fe, Ru (n = 0), Mn, Re (n = 1)}

;
_journal_issue 32
_journal_name_full 'Chemical Communications'
_journal_paper_doi 10.1039/B607768D
_journal_year 2006
_chemical_formula_sum 'C41 H39 B7 Mn N O4 P2'
_chemical_formula_weight 802.28
_chemical_name_systematic
;
?
;
_space_group_IT_number 14
_symmetry_cell_setting monoclinic
_symmetry_space_group_name_Hall '-P 2yn'
_symmetry_space_group_name_H-M 'P 1 21/n 1'
_atom_sites_solution_hydrogens geom
_atom_sites_solution_primary direct
_atom_sites_solution_secondary difmap
_audit_creation_method SHELXL-97
_cell_angle_alpha 90.00
_cell_angle_beta 95.022(6)
_cell_angle_gamma 90.00
_cell_formula_units_Z 4
_cell_length_a 14.972(2)
_cell_length_b 15.004(3)
_cell_length_c 17.410(3)
_cell_measurement_reflns_used 5539
_cell_measurement_temperature 110(2)
_cell_measurement_theta_max 28.16
_cell_measurement_theta_min 2.32
_cell_volume 3895.9(11)
_computing_cell_refinement 'Bruker APEX2 (Bruker, 2003)'
_computing_data_collection 'Bruker APEX2 (Bruker, 2003)'
_computing_data_reduction 'Bruker APEX2 (Bruker, 2003)'
_computing_molecular_graphics 'Bruker SHELXTL (Bruker, 2001)'
_computing_publication_material 'Bruker SHELXTL (Bruker, 2001)'
_computing_structure_refinement 'Bruker SHELXTL (Bruker, 2001)'
_computing_structure_solution 'Bruker SHELXTL (Bruker, 2001)'
_diffrn_ambient_temperature 110(2)
_diffrn_measured_fraction_theta_full 0.999
_diffrn_measured_fraction_theta_max 0.992
_diffrn_measurement_device_type 'Bruker-Nonius X8 APEX CCD area detector'
_diffrn_measurement_method 'phi and omega scans'
_diffrn_radiation_monochromator graphite
_diffrn_radiation_source 'fine-focus sealed tube'
_diffrn_radiation_type MoK\a
_diffrn_radiation_wavelength 0.71073
_diffrn_reflns_av_R_equivalents 0.0476
_diffrn_reflns_av_sigmaI/netI 0.0477
_diffrn_reflns_limit_h_max 20
_diffrn_reflns_limit_h_min -20
_diffrn_reflns_limit_k_max 20
_diffrn_reflns_limit_k_min -19
_diffrn_reflns_limit_l_max 24
_diffrn_reflns_limit_l_min -24
_diffrn_reflns_number 45746
_diffrn_reflns_theta_full 27.50
_diffrn_reflns_theta_max 29.67
_diffrn_reflns_theta_min 1.72
_exptl_absorpt_coefficient_mu 0.465
_exptl_absorpt_correction_T_max 0.945
_exptl_absorpt_correction_T_min 0.737
_exptl_absorpt_correction_type multi-scan
_exptl_absorpt_process_details 'SADABS (Bruker, 2003)'
_exptl_crystal_colour yellow
_exptl_crystal_density_diffrn 1.368
_exptl_crystal_density_method 'not measured'
_exptl_crystal_description prism
_exptl_crystal_F_000 1656
_exptl_crystal_size_max 0.15
_exptl_crystal_size_mid 0.14
_exptl_crystal_size_min 0.12
_refine_diff_density_max 0.519
_refine_diff_density_min -0.727
_refine_diff_density_rms 0.073
_refine_ls_extinction_method none
_refine_ls_goodness_of_fit_ref 1.036
_refine_ls_hydrogen_treatment mixed
_refine_ls_matrix_type full
_refine_ls_number_parameters 532
_refine_ls_number_reflns 10928
_refine_ls_number_restraints 0
_refine_ls_restrained_S_all 1.036
_refine_ls_R_factor_all 0.0611
_refine_ls_R_factor_gt 0.0426
_refine_ls_shift/su_max 0.001
_refine_ls_shift/su_mean 0.000
_refine_ls_structure_factor_coef Fsqd
_refine_ls_weighting_details 'calc w=1/[\s^2^(Fo^2^)+(0.0478P)^2^+2.7361P] where P=(Fo^2^+2Fc^2^)/3'
_refine_ls_weighting_scheme calc
_refine_ls_wR_factor_gt 0.1038
_refine_ls_wR_factor_ref 0.1143
_reflns_number_gt 8438
_reflns_number_total 10928
_reflns_threshold_expression >2sigma(I)
_cod_data_source_file B607768D.txt
_cod_depositor_comments
;
The following automatic conversions were performed:
'_symmetry_cell_setting' value 'Monoclinic' changed to 'monoclinic'
according to '/home/saulius/struct/CIF-dictionaries/cif_core.dic'
dictionary named 'cif_core.dic' version 2.4.1 from 2010-06-29.

Automatic conversion script
Id: cif_fix_enum 1527 2010-12-29 10:47:43Z saulius 
;
_cod_original_sg_symbol_H-M 'P2(1)/n '
_cod_database_code 7101351

loop_
_symmetry_equiv_pos_as_xyz
'x, y, z'
'-x+1/2, y+1/2, -z+1/2'
'-x, -y, -z'
'x-1/2, -y-1/2, z-1/2'

loop_
_atom_site_label
_atom_site_type_symbol
_atom_site_fract_x
_atom_site_fract_y
_atom_site_fract_z
_atom_site_U_iso_or_equiv
_atom_site_adp_type
_atom_site_occupancy
_atom_site_symmetry_multiplicity
_atom_site_calc_flag
_atom_site_refinement_flags
C1 C 0.29601(13) 0.68344(13) 0.21604(11) 0.0205(4) Uani 1 1 d .
O1 O 0.37556(10) 0.70200(11) 0.26153(9) 0.0299(3) Uani 1 1 d .
H1 H 0.3751(17) 0.7605(19) 0.2641(14) 0.036 Uiso 1 1 d .
Mn2 Mn 0.236225(19) 0.564766(19) 0.217891(15) 0.01634(8) Uani 1 1 d .
B3 B 0.28931(15) 0.65075(15) 0.12720(12) 0.0200(4) Uani 1 1 d .
H3 H 0.3497(15) 0.6413(15) 0.1008(13) 0.024 Uiso 1 1 d .
B4 B 0.25429(16) 0.76145(15) 0.16068(13) 0.0221(4) Uani 1 1 d .
H4 H 0.2906(15) 0.8278(15) 0.1598(13) 0.027 Uiso 1 1 d .
B5 B 0.19551(16) 0.70632(15) 0.23745(12) 0.0214(4) Uani 1 1 d .
H5 H 0.1915(15) 0.7377(15) 0.2947(13) 0.026 Uiso 1 1 d .
B6 B 0.18273(15) 0.59895(15) 0.09953(12) 0.0205(4) Uani 1 1 d .
H6 H 0.1733(15) 0.5485(15) 0.0588(13) 0.025 Uiso 1 1 d .
B7 B 0.20043(16) 0.71544(15) 0.07489(13) 0.0214(4) Uani 1 1 d .
H7 H 0.2069(15) 0.7446(15) 0.0199(13) 0.026 Uiso 1 1 d .
B8 B 0.13487(16) 0.75452(16) 0.15228(13) 0.0235(5) Uani 1 1 d .
H8 H 0.0924(16) 0.8110(16) 0.1548(13) 0.028 Uiso 1 1 d .
B9 B 0.11276(15) 0.64049(16) 0.18241(13) 0.0213(4) Uani 1 1 d .
H9 H 0.0529(15) 0.6173(15) 0.2017(13) 0.026 Uiso 1 1 d .
C10 C 0.10730(14) 0.67538(14) 0.09469(11) 0.0229(4) Uani 1 1 d .
H10 H 0.0506(16) 0.6744(15) 0.0566(13) 0.027 Uiso 1 1 d .
C21 C 0.33288(13) 0.49584(13) 0.21007(11) 0.0210(4) Uani 1 1 d .
O21 O 0.39391(10) 0.45126(10) 0.20211(9) 0.0290(3) Uani 1 1 d .
C22 C 0.23772(13) 0.54869(13) 0.31990(11) 0.0211(4) Uani 1 1 d .
O22 O 0.23547(11) 0.53920(11) 0.38526(8) 0.0322(4) Uani 1 1 d .
C23 C 0.16640(13) 0.46973(14) 0.20012(11) 0.0206(4) Uani 1 1 d .
O23 O 0.12136(10) 0.40806(10) 0.18766(9) 0.0305(3) Uani 1 1 d .
P1 P 0.85438(3) 0.86656(3) 0.32929(2) 0.01232(10) Uani 1 1 d .
N1 N 0.87894(10) 0.86873(10) 0.24270(8) 0.0147(3) Uani 1 1 d .
C111 C 0.88106(11) 0.96990(12) 0.37775(10) 0.0146(3) Uani 1 1 d .
C112 C 0.87005(13) 0.97886(14) 0.45622(11) 0.0213(4) Uani 1 1 d .
H112 H 0.8481 0.9303 0.4841 0.026 Uiso 1 1 calc R
C113 C 0.89133(14) 1.05881(14) 0.49328(11) 0.0255(4) Uani 1 1 d .
H113 H 0.8831 1.0656 0.5465 0.031 Uiso 1 1 calc R
C114 C 0.92467(14) 1.12884(14) 0.45255(12) 0.0263(4) Uani 1 1 d .
H114 H 0.9392 1.1836 0.4780 0.032 Uiso 1 1 calc R
C115 C 0.93693(14) 1.11977(13) 0.37527(12) 0.0251(4) Uani 1 1 d .
H115 H 0.9606 1.1679 0.3480 0.030 Uiso 1 1 calc R
C116 C 0.91466(13) 1.04031(12) 0.33746(11) 0.0189(4) Uani 1 1 d .
H116 H 0.9224 1.0342 0.2841 0.023 Uiso 1 1 calc R
C121 C 0.91852(12) 0.77952(12) 0.37923(10) 0.0139(3) Uani 1 1 d .
C122 C 1.00180(12) 0.75491(12) 0.35584(10) 0.0162(3) Uani 1 1 d .
H122 H 1.0250 0.7837 0.3133 0.019 Uiso 1 1 calc R
C123 C 1.05028(13) 0.68797(13) 0.39533(11) 0.0199(4) Uani 1 1 d .
H123 H 1.1071 0.6710 0.3797 0.024 Uiso 1 1 calc R
C124 C 1.01650(13) 0.64552(13) 0.45746(11) 0.0209(4) Uani 1 1 d .
H124 H 1.0500 0.5993 0.4838 0.025 Uiso 1 1 calc R
C125 C 0.93451(14) 0.67010(14) 0.48106(11) 0.0223(4) Uani 1 1 d .
H125 H 0.9117 0.6412 0.5238 0.027 Uiso 1 1 calc R
C126 C 0.88546(13) 0.73706(13) 0.44226(10) 0.0196(4) Uani 1 1 d .
H126 H 0.8290 0.7542 0.4586 0.023 Uiso 1 1 calc R
C131 C 0.73942(12) 0.84034(12) 0.34151(9) 0.0139(3) Uani 1 1 d .
C132 C 0.70840(13) 0.75549(12) 0.31960(11) 0.0186(4) Uani 1 1 d .
H132 H 0.7477 0.7140 0.2988 0.022 Uiso 1 1 calc R
C133 C 0.62089(13) 0.73174(13) 0.32808(11) 0.0210(4) Uani 1 1 d .
H133 H 0.6002 0.6738 0.3136 0.025 Uiso 1 1 calc R
C134 C 0.56298(13) 0.79228(14) 0.35778(11) 0.0216(4) Uani 1 1 d .
H134 H 0.5029 0.7755 0.3642 0.026 Uiso 1 1 calc R
C135 C 0.59258(13) 0.87677(14) 0.37802(11) 0.0220(4) Uani 1 1 d .
H135 H 0.5525 0.9185 0.3974 0.026 Uiso 1 1 calc R
C136 C 0.68090(12) 0.90110(13) 0.37016(10) 0.0175(4) Uani 1 1 d .
H136 H 0.7012 0.9593 0.3844 0.021 Uiso 1 1 calc R
P2 P 0.82858(3) 0.89083(3) 0.16127(2) 0.01226(10) Uani 1 1 d .
C211 C 0.82985(12) 0.79448(12) 0.10026(10) 0.0155(3) Uani 1 1 d .
C212 C 0.87016(13) 0.71678(13) 0.12863(12) 0.0211(4) Uani 1 1 d .
H212 H 0.8951 0.7138 0.1807 0.025 Uiso 1 1 calc R
C213 C 0.87406(15) 0.64324(14) 0.08072(14) 0.0291(5) Uani 1 1 d .
H213 H 0.9009 0.5896 0.1003 0.035 Uiso 1 1 calc R
C214 C 0.83934(16) 0.64758(15) 0.00520(14) 0.0330(5) Uani 1 1 d .
H214 H 0.8424 0.5970 -0.0273 0.040 Uiso 1 1 calc R
C215 C 0.80002(17) 0.72517(16) -0.02382(13) 0.0338(5) Uani 1 1 d .
H215 H 0.7765 0.7281 -0.0762 0.041 Uiso 1 1 calc R
C216 C 0.79496(15) 0.79848(14) 0.02352(11) 0.0246(4) Uani 1 1 d .
H216 H 0.7676 0.8518 0.0037 0.030 Uiso 1 1 calc R
C221 C 0.88458(12) 0.97837(12) 0.11445(10) 0.0147(3) Uani 1 1 d .
C222 C 0.84189(13) 1.02197(13) 0.05058(10) 0.0192(4) Uani 1 1 d .
H222 H 0.7811 1.0090 0.0343 0.023 Uiso 1 1 calc R
C223 C 0.88846(15) 1.08404(13) 0.01114(11) 0.0237(4) Uani 1 1 d .
H223 H 0.8601 1.1124 -0.0333 0.028 Uiso 1 1 calc R
C224 C 0.97593(15) 1.10502(13) 0.03600(12) 0.0249(4) Uani 1 1 d .
H224 H 1.0072 1.1484 0.0090 0.030 Uiso 1 1 calc R
C225 C 1.01814(14) 1.06344(13) 0.09961(12) 0.0237(4) Uani 1 1 d .
H225 H 1.0780 1.0791 0.1171 0.028 Uiso 1 1 calc R
C226 C 0.97334(12) 0.99849(12) 0.13843(11) 0.0178(4) Uani 1 1 d .
H226 H 1.0032 0.9680 0.1811 0.021 Uiso 1 1 calc R
C231 C 0.71395(12) 0.92465(12) 0.16435(9) 0.0140(3) Uani 1 1 d .
C232 C 0.64437(12) 0.86340(13) 0.15440(10) 0.0178(4) Uani 1 1 d .
H232 H 0.6561 0.8038 0.1397 0.021 Uiso 1 1 calc R
C233 C 0.55769(13) 0.88947(14) 0.16595(11) 0.0218(4) Uani 1 1 d .
H233 H 0.5103 0.8473 0.1601 0.026 Uiso 1 1 calc R
C234 C 0.53993(13) 0.97621(14) 0.18586(11) 0.0229(4) Uani 1 1 d .
H234 H 0.4803 0.9938 0.1930 0.027 Uiso 1 1 calc R
C235 C 0.60886(14) 1.03767(14) 0.19542(12) 0.0234(4) Uani 1 1 d .
H235 H 0.5966 1.0975 0.2091 0.028 Uiso 1 1 calc R
C236 C 0.69588(13) 1.01197(13) 0.18507(11) 0.0194(4) Uani 1 1 d .
H236 H 0.7433 1.0540 0.1921 0.023 Uiso 1 1 calc R

loop_
_atom_site_aniso_label
_atom_site_aniso_U_11
_atom_site_aniso_U_22
_atom_site_aniso_U_33
_atom_site_aniso_U_23
_atom_site_aniso_U_13
_atom_site_aniso_U_12
C1 0.0214(9) 0.0207(10) 0.0192(9) -0.0018(7) 0.0015(7) -0.0005(8)
O1 0.0298(8) 0.0269(8) 0.0313(8) -0.0008(7) -0.0078(6) -0.0075(7)
Mn2 0.01732(14) 0.01701(15) 0.01467(13) 0.00057(10) 0.00125(10) 0.00154(11)
B3 0.0209(10) 0.0220(11) 0.0176(10) -0.0012(8) 0.0048(8) 0.0026(8)
B4 0.0286(11) 0.0181(11) 0.0204(10) 0.0014(8) 0.0065(9) 0.0003(9)
B5 0.0286(11) 0.0192(11) 0.0175(10) 0.0004(8) 0.0073(8) 0.0035(9)
B6 0.0241(11) 0.0204(11) 0.0169(10) 0.0010(8) 0.0007(8) 0.0011(9)
B7 0.0255(11) 0.0224(11) 0.0173(10) 0.0030(8) 0.0066(8) 0.0050(9)
B8 0.0268(11) 0.0237(11) 0.0211(10) 0.0057(9) 0.0095(9) 0.0071(9)
B9 0.0186(10) 0.0245(11) 0.0213(10) 0.0044(9) 0.0045(8) 0.0034(9)
C10 0.0223(10) 0.0263(11) 0.0202(9) 0.0056(8) 0.0020(8) 0.0038(8)
C21 0.0222(9) 0.0232(10) 0.0172(9) 0.0005(7) -0.0005(7) -0.0001(8)
O21 0.0265(8) 0.0309(8) 0.0293(8) -0.0013(6) 0.0014(6) 0.0097(7)
C22 0.0213(9) 0.0205(10) 0.0212(9) -0.0006(7) 0.0008(7) 0.0021(8)
O22 0.0391(9) 0.0392(9) 0.0182(7) 0.0036(6) 0.0016(6) 0.0087(7)
C23 0.0207(9) 0.0230(10) 0.0178(9) 0.0017(7) 0.0008(7) 0.0018(8)
O23 0.0296(8) 0.0271(8) 0.0338(8) -0.0004(7) -0.0024(6) -0.0052(7)
P1 0.0139(2) 0.0125(2) 0.01073(19) 0.00024(16) 0.00199(15) 0.00064(16)
N1 0.0150(7) 0.0177(8) 0.0115(7) 0.0018(6) 0.0019(5) 0.0023(6)
C111 0.0136(8) 0.0157(8) 0.0144(8) -0.0021(7) 0.0005(6) 0.0017(7)
C112 0.0243(10) 0.0234(10) 0.0164(9) -0.0002(7) 0.0031(7) -0.0022(8)
C113 0.0292(11) 0.0303(11) 0.0168(9) -0.0083(8) 0.0010(8) -0.0001(9)
C114 0.0284(11) 0.0196(10) 0.0299(11) -0.0104(8) -0.0021(8) -0.0007(8)
C115 0.0291(11) 0.0164(9) 0.0299(11) -0.0012(8) 0.0035(8) -0.0042(8)
C116 0.0226(9) 0.0164(9) 0.0180(9) -0.0014(7) 0.0039(7) 0.0002(7)
C121 0.0170(8) 0.0129(8) 0.0114(7) 0.0000(6) -0.0006(6) 0.0010(7)
C122 0.0193(9) 0.0149(8) 0.0147(8) -0.0006(7) 0.0027(7) -0.0010(7)
C123 0.0190(9) 0.0192(9) 0.0211(9) -0.0013(7) 0.0002(7) 0.0036(7)
C124 0.0261(10) 0.0170(9) 0.0185(9) 0.0018(7) -0.0037(7) 0.0019(8)
C125 0.0272(10) 0.0238(10) 0.0157(8) 0.0057(7) 0.0012(7) 0.0006(8)
C126 0.0197(9) 0.0232(10) 0.0162(8) 0.0034(7) 0.0042(7) 0.0024(7)
C131 0.0155(8) 0.0148(8) 0.0115(7) 0.0028(6) 0.0007(6) -0.0004(7)
C132 0.0229(9) 0.0146(9) 0.0185(8) -0.0002(7) 0.0027(7) 0.0004(7)
C133 0.0245(10) 0.0164(9) 0.0219(9) 0.0036(7) 0.0011(7) -0.0061(7)
C134 0.0162(9) 0.0259(10) 0.0223(9) 0.0066(8) 0.0003(7) -0.0024(8)
C135 0.0173(9) 0.0235(10) 0.0255(10) -0.0001(8) 0.0034(7) 0.0033(8)
C136 0.0175(9) 0.0163(9) 0.0188(8) -0.0012(7) 0.0017(7) -0.0003(7)
P2 0.0147(2) 0.0115(2) 0.01070(19) 0.00011(16) 0.00153(15) 0.00103(16)
C211 0.0179(8) 0.0129(8) 0.0160(8) -0.0013(7) 0.0038(7) 0.0000(7)
C212 0.0216(9) 0.0168(9) 0.0250(10) -0.0009(7) 0.0020(8) 0.0000(7)
C213 0.0282(11) 0.0151(10) 0.0440(13) -0.0049(9) 0.0031(9) 0.0016(8)
C214 0.0345(12) 0.0233(11) 0.0419(13) -0.0192(10) 0.0067(10) -0.0016(9)
C215 0.0443(14) 0.0335(12) 0.0230(10) -0.0125(9) -0.0006(9) -0.0034(10)
C216 0.0349(11) 0.0203(10) 0.0178(9) -0.0033(8) -0.0019(8) 0.0018(8)
C221 0.0199(9) 0.0114(8) 0.0134(8) -0.0015(6) 0.0056(6) 0.0003(7)
C222 0.0264(10) 0.0175(9) 0.0139(8) 0.0000(7) 0.0029(7) 0.0031(7)
C223 0.0379(12) 0.0163(9) 0.0181(9) 0.0039(7) 0.0094(8) 0.0046(8)
C224 0.0369(12) 0.0147(9) 0.0260(10) -0.0019(8) 0.0195(9) -0.0023(8)
C225 0.0210(9) 0.0212(10) 0.0306(10) -0.0074(8) 0.0121(8) -0.0036(8)
C226 0.0197(9) 0.0164(9) 0.0180(8) -0.0032(7) 0.0050(7) 0.0014(7)
C231 0.0150(8) 0.0159(8) 0.0109(7) 0.0023(6) 0.0007(6) 0.0029(7)
C232 0.0208(9) 0.0167(9) 0.0157(8) -0.0001(7) 0.0007(7) 0.0002(7)
C233 0.0176(9) 0.0269(10) 0.0204(9) 0.0014(8) -0.0001(7) -0.0029(8)
C234 0.0177(9) 0.0315(11) 0.0198(9) 0.0055(8) 0.0045(7) 0.0077(8)
C235 0.0250(10) 0.0191(10) 0.0267(10) 0.0030(8) 0.0063(8) 0.0084(8)
C236 0.0206(9) 0.0154(9) 0.0225(9) 0.0009(7) 0.0031(7) 0.0018(7)

loop_
_atom_type_symbol
_atom_type_description
_atom_type_scat_dispersion_real
_atom_type_scat_dispersion_imag
_atom_type_scat_source
C C 0.0033 0.0016 'International Tables Vol C Tables 4.2.6.8 and 6.1.1.4'
H H 0.0000 0.0000 'International Tables Vol C Tables 4.2.6.8 and 6.1.1.4'
B B 0.0013 0.0007 'International Tables Vol C Tables 4.2.6.8 and 6.1.1.4'
N N 0.0061 0.0033 'International Tables Vol C Tables 4.2.6.8 and 6.1.1.4'
O O 0.0106 0.0060 'International Tables Vol C Tables 4.2.6.8 and 6.1.1.4'
P P 0.1023 0.0942 'International Tables Vol C Tables 4.2.6.8 and 6.1.1.4'
Mn Mn 0.3368 0.7283 'International Tables Vol C Tables 4.2.6.8 and 6.1.1.4'

loop_
_geom_angle_atom_site_label_1
_geom_angle_atom_site_label_2
_geom_angle_atom_site_label_3
_geom_angle
O1 C1 B4 117.47(17)
O1 C1 B3 125.45(17)
B4 C1 B3 70.07(14)
O1 C1 B5 126.15(17)
B4 C1 B5 70.33(14)
B3 C1 B5 107.67(16)
O1 C1 Mn2 121.97(14)
B4 C1 Mn2 120.56(14)
B3 C1 Mn2 75.78(11)
B5 C1 Mn2 75.99(11)
H1 O1 C1 102.6(17)
C23 Mn2 C22 91.18(9)
C23 Mn2 C21 89.45(9)
C22 Mn2 C21 93.30(9)
C23 Mn2 C1 166.04(8)
C22 Mn2 C1 99.77(8)
C21 Mn2 C1 98.47(9)
C23 Mn2 B6 82.19(9)
C22 Mn2 B6 158.48(9)
C21 Mn2 B6 107.02(9)
C1 Mn2 B6 84.50(8)
C23 Mn2 B9 84.21(9)
C22 Mn2 B9 106.49(9)
C21 Mn2 B9 159.29(8)
C1 Mn2 B9 84.39(8)
B6 Mn2 B9 52.63(8)
C23 Mn2 B3 125.37(8)
C22 Mn2 B3 143.43(9)
C21 Mn2 B3 86.56(9)
C1 Mn2 B3 44.47(8)
B6 Mn2 B3 47.85(8)
B9 Mn2 B3 81.18(8)
C23 Mn2 B5 128.44(9)
C22 Mn2 B5 87.53(8)
C21 Mn2 B5 142.10(9)
C1 Mn2 B5 44.42(8)
B6 Mn2 B5 80.82(8)
B9 Mn2 B5 47.51(9)
B3 Mn2 B5 71.31(8)
C1 B3 B6 111.45(16)
C1 B3 B7 107.30(15)
B6 B3 B7 60.40(13)
C1 B3 B4 54.71(12)
B6 B3 B4 101.69(15)
B7 B3 B4 57.70(12)
C1 B3 Mn2 59.75(10)
B6 B3 Mn2 65.11(10)
B7 B3 Mn2 111.73(13)
B4 B3 Mn2 99.62(12)
C1 B4 B7 110.22(16)
C1 B4 B8 109.93(16)
B7 B4 B8 61.96(13)
C1 B4 B3 55.22(12)
B7 B4 B3 60.41(12)
B8 B4 B3 103.38(16)
C1 B4 B5 55.12(12)
B7 B4 B5 102.91(16)
B8 B4 B5 59.90(13)
B3 B4 B5 89.55(14)
C1 B5 B9 111.88(16)
C1 B5 B8 107.71(15)
B9 B5 B8 60.77(13)
C1 B5 B4 54.55(12)
B9 B5 B4 102.08(15)
B8 B5 B4 58.04(12)
C1 B5 Mn2 59.59(10)
B9 B5 Mn2 65.30(10)
B8 B5 Mn2 112.05(13)
B4 B5 Mn2 99.21(12)
C10 B6 B3 107.95(17)
C10 B6 B7 54.53(12)
B3 B6 B7 60.42(13)
C10 B6 B9 52.58(12)
B3 B6 B9 100.62(14)
B7 B6 B9 88.08(14)
C10 B6 Mn2 114.28(14)
B3 B6 Mn2 67.04(10)
B7 B6 Mn2 113.22(13)
B9 B6 Mn2 63.85(9)
C10 B7 B4 107.96(16)
C10 B7 B6 55.70(13)
B4 B7 B6 103.85(15)
C10 B7 B3 107.87(16)
B4 B7 B3 61.89(13)
B6 B7 B3 59.18(12)
C10 B7 B8 54.73(13)
B4 B7 B8 59.30(13)
B6 B7 B8 92.03(14)
B3 B7 B8 102.56(15)
C10 B8 B4 107.40(16)
C10 B8 B5 107.54(16)
B4 B8 B5 62.06(13)
C10 B8 B9 55.72(13)
B4 B8 B9 103.67(15)
B5 B8 B9 58.95(12)
C10 B8 B7 54.66(13)
B4 B8 B7 58.75(13)
B5 B8 B7 102.18(15)
B9 B8 B7 91.93(15)
C10 B9 B5 107.64(16)
C10 B9 B8 54.47(13)
B5 B9 B8 60.28(13)
C10 B9 B6 52.44(12)
B5 B9 B6 100.36(14)
B8 B9 B6 87.97(13)
C10 B9 Mn2 113.83(14)
B5 B9 Mn2 67.20(10)
B8 B9 Mn2 113.14(13)
B6 B9 Mn2 63.52(9)
B7 C10 B8 70.61(15)
B7 C10 B6 69.76(14)
B8 C10 B6 111.01(17)
B7 C10 B9 110.94(17)
B8 C10 B9 69.81(14)
B6 C10 B9 74.99(14)
O21 C21 Mn2 177.39(17)
O22 C22 Mn2 177.54(18)
O23 C23 Mn2 179.15(18)
N1 P1 C111 111.69(8)
N1 P1 C131 114.97(8)
C111 P1 C131 108.05(8)
N1 P1 C121 108.45(8)
C111 P1 C121 108.22(8)
C131 P1 C121 105.08(8)
P2 N1 P1 136.53(10)
C116 C111 C112 120.04(17)
C116 C111 P1 119.76(13)
C112 C111 P1 120.19(14)
C113 C112 C111 119.77(18)
C114 C113 C112 119.79(18)
C115 C114 C113 120.59(18)
C114 C115 C116 119.98(19)
C111 C116 C115 119.81(18)
C122 C121 C126 119.74(16)
C122 C121 P1 120.27(13)
C126 C121 P1 119.99(14)
C123 C122 C121 119.33(17)
C122 C123 C124 120.54(18)
C125 C124 C123 120.28(18)
C124 C125 C126 119.78(18)
C125 C126 C121 120.32(17)
C136 C131 C132 119.46(17)
C136 C131 P1 122.73(14)
C132 C131 P1 117.80(14)
C133 C132 C131 120.19(18)
C132 C133 C134 120.13(18)
C135 C134 C133 120.01(18)
C134 C135 C136 120.24(18)
C131 C136 C135 119.94(18)
N1 P2 C221 110.86(8)
N1 P2 C211 109.43(8)
C221 P2 C211 106.94(8)
N1 P2 C231 114.50(8)
C221 P2 C231 107.04(8)
C211 P2 C231 107.76(8)
C212 C211 C216 119.59(17)
C212 C211 P2 119.61(14)
C216 C211 P2 120.70(14)
C211 C212 C213 119.70(19)
C214 C213 C212 120.4(2)
C213 C214 C215 120.29(19)
C214 C215 C216 119.8(2)
C215 C216 C211 120.19(19)
C226 C221 C222 119.75(17)
C226 C221 P2 119.69(14)
C222 C221 P2 120.40(14)
C223 C222 C221 119.74(19)
C224 C223 C222 120.30(19)
C225 C224 C223 120.38(18)
C224 C225 C226 120.11(19)
C221 C226 C225 119.66(18)
C232 C231 C236 119.64(17)
C232 C231 P2 121.20(14)
C236 C231 P2 118.81(14)
C233 C232 C231 119.77(18)
C234 C233 C232 120.41(19)
C233 C234 C235 120.09(18)
C234 C235 C236 119.93(19)
C235 C236 C231 120.14(18)

loop_
_geom_bond_atom_site_label_1
_geom_bond_atom_site_label_2
_geom_bond_distance
C1 O1 1.399(2)
C1 B4 1.607(3)
C1 B3 1.617(3)
C1 B5 1.618(3)
C1 Mn2 1.994(2)
O1 H1 0.88(3)
Mn2 C23 1.779(2)
Mn2 C22 1.790(2)
Mn2 C21 1.793(2)
Mn2 B6 2.205(2)
Mn2 B9 2.211(2)
Mn2 B3 2.238(2)
Mn2 B5 2.244(2)
B3 B6 1.802(3)
B3 B7 1.825(3)
B3 B4 1.851(3)
B4 B7 1.774(3)
B4 B8 1.784(3)
B4 B5 1.858(3)
B5 B9 1.795(3)
B5 B8 1.819(3)
B6 C10 1.607(3)
B6 B7 1.825(3)
B6 B9 1.958(3)
B7 C10 1.584(3)
B7 B8 1.832(3)
B8 C10 1.585(3)
B8 B9 1.828(3)
B9 C10 1.610(3)
C21 O21 1.151(2)
C22 O22 1.150(2)
C23 O23 1.154(2)
P1 N1 1.5830(15)
P1 C111 1.7935(18)
P1 C131 1.7963(18)
P1 C121 1.7993(18)
N1 P2 1.5815(15)
C111 C116 1.387(3)
C111 C112 1.397(2)
C112 C113 1.386(3)
C113 C114 1.385(3)
C114 C115 1.381(3)
C115 C116 1.388(3)
C121 C122 1.395(3)
C121 C126 1.396(2)
C122 C123 1.386(3)
C123 C124 1.388(3)
C124 C125 1.378(3)
C125 C126 1.385(3)
C131 C136 1.387(3)
C131 C132 1.397(3)
C132 C133 1.378(3)
C133 C134 1.387(3)
C134 C135 1.378(3)
C135 C136 1.390(3)
P2 C221 1.7922(18)
P2 C211 1.7949(18)
P2 C231 1.7950(18)
C211 C212 1.384(3)
C211 C216 1.393(3)
C212 C213 1.387(3)
C213 C214 1.372(3)
C214 C215 1.380(3)
C215 C216 1.380(3)
C221 C226 1.391(3)
C221 C222 1.396(2)
C222 C223 1.382(3)
C223 C224 1.379(3)
C224 C225 1.376(3)
C225 C226 1.391(3)
C231 C232 1.389(3)
C231 C236 1.392(3)
C232 C233 1.387(3)
C233 C234 1.379(3)
C234 C235 1.383(3)
C235 C236 1.386(3)
